data_1566623
loop_
_publ_author_name
'Onishi, Katsuto'
'Ohtani, Shunsuke'
'Kato, Kenichi'
'Fa, Shixin'
'Sakata, Yoko'
'Akine, Shigehisa'
'Ogasawara, Moe'
'Asakawa, Hitoshi'
'Nagano, Shusaku'
'Takashima, Yoshinori'
'Mizuno, Motohiro'
'Ogoshi, Tomoki'

_publ_section_title
;
 State- and water repellency-controllable molecular glass of
 pillar[5]arenes with fluoroalkyl groups by guest vapors
;
_journal_name_full 'Chemical Science'
_journal_paper_doi 10.1039/D2SC00828A
_journal_year 2022
_chemical_formula_moiety C91H144O10
_chemical_formula_sum 'C91 H144 O10'
_chemical_formula_weight 1398.05
_chemical_name_common C85H130O10(C6H14)
_space_group_crystal_system triclinic
_space_group_IT_number 2
_space_group_name_Hall '-P 1'
_space_group_name_H-M_alt 'P -1'
_atom_sites_solution_hydrogens geom
_audit_creation_method SHELXL-2014/7
_audit_update_record
;
2021-11-10 deposited with the CCDC.	2022-03-03 downloaded from the CCDC.
;
_cell_angle_alpha 110.0599(10)
_cell_angle_beta 90.8994(13)
_cell_angle_gamma 101.3765(11)
_cell_formula_units_Z 2
_cell_length_a 11.9787(5)
_cell_length_b 17.3956(7)
_cell_length_c 22.0177(9)
_cell_measurement_reflns_used 77809
_cell_measurement_temperature 90
_cell_measurement_theta_max 67.027
_cell_measurement_theta_min 2.145
_cell_volume 4207.6(3)
_computing_cell_refinement 'SAINT V8.37A/APEX3 (Bruker AXS Inc., 2015)'
_computing_data_collection 'Bruker Instrument Service V4.2.9 '
_computing_data_reduction 'SAINT V8.37A/APEX3 (Bruker AXS Inc., 2015)'
_computing_molecular_graphics ORTEP-3
_computing_publication_material ORTEP-3
_computing_structure_refinement 'SHELXL-2014 (Sheldrick, 2014)'
_computing_structure_solution 'SHELXS-97 (Sheldrick, 1997)'
_diffrn_ambient_temperature 90
_diffrn_detector_area_resol_mean 10.4167
_diffrn_measured_fraction_theta_full 0.986
_diffrn_measured_fraction_theta_max 0.986
_diffrn_measurement_device_type 'Bruker D8 goniometer'
_diffrn_measurement_method 'phi and omega scans'
_diffrn_radiation_type CuK\a
_diffrn_radiation_wavelength 1.54178
_diffrn_reflns_av_R_equivalents 0.0370
_diffrn_reflns_av_unetI/netI 0.0335
_diffrn_reflns_Laue_measured_fraction_full 0.986
_diffrn_reflns_Laue_measured_fraction_max 0.986
_diffrn_reflns_limit_h_max 14
_diffrn_reflns_limit_h_min -13
_diffrn_reflns_limit_k_max 20
_diffrn_reflns_limit_k_min -20
_diffrn_reflns_limit_l_max 26
_diffrn_reflns_limit_l_min -26
_diffrn_reflns_number 77809
_diffrn_reflns_point_group_measured_fraction_full 0.986
_diffrn_reflns_point_group_measured_fraction_max 0.986
_diffrn_reflns_theta_full 67.027
_diffrn_reflns_theta_max 67.027
_diffrn_reflns_theta_min 2.145
_diffrn_source 'fine-focus rotating anode'
_exptl_absorpt_coefficient_mu 0.538
_exptl_absorpt_correction_T_max 0.7528
_exptl_absorpt_correction_T_min 0.6116
_exptl_absorpt_correction_type multi-scan
_exptl_absorpt_process_details 'SADABS-2014/5 (Sheldrick, 1996 / Bruker AXS)'
_exptl_crystal_colour colorless
_exptl_crystal_density_diffrn 1.103
_exptl_crystal_description prismatic
_exptl_crystal_F_000 1540
_exptl_crystal_size_max 0.500
_exptl_crystal_size_mid 0.300
_exptl_crystal_size_min 0.300
_refine_diff_density_max 0.419
_refine_diff_density_min -0.245
_refine_diff_density_rms 0.042
_refine_ls_extinction_method none
_refine_ls_goodness_of_fit_ref 1.021
_refine_ls_hydrogen_treatment constr
_refine_ls_matrix_type full
_refine_ls_number_parameters 969
_refine_ls_number_reflns 14818
_refine_ls_number_restraints 85
_refine_ls_restrained_S_all 1.021
_refine_ls_R_factor_all 0.0470
_refine_ls_R_factor_gt 0.0457
_refine_ls_shift/su_max 0.000
_refine_ls_shift/su_mean 0.000
_refine_ls_structure_factor_coef Fsqd
_refine_ls_weighting_details 'w=1/[\s^2^(Fo^2^)+(0.0699P)^2^+1.3895P] where P=(Fo^2^+2Fc^2^)/3'
_refine_ls_weighting_scheme calc
_refine_ls_wR_factor_gt 0.1243
_refine_ls_wR_factor_ref 0.1257
_reflns_Friedel_coverage 0.000
_reflns_number_gt 14144
_reflns_number_total 14818
_reflns_threshold_expression 'I > 2\s(I)'
_cod_data_source_file d2sc00828a3.cif
_cod_data_source_block ogoshi050
_cod_database_code 1566623
_shelx_shelxl_version_number 2014/7
_shelx_space_group_comment
;
The symmetry employed for this shelxl refinement is uniquely defined
by the following loop, which should always be used as a source of
symmetry information in preference to the above space-group names.
They are only intended as comments.
;
_shelx_estimated_absorpt_t_min 0.775
_shelx_estimated_absorpt_t_max 0.855

loop_
_space_group_symop_operation_xyz
'x, y, z'
'-x, -y, -z'

loop_
_atom_site_label
_atom_site_type_symbol
_atom_site_fract_x
_atom_site_fract_y
_atom_site_fract_z
_atom_site_U_iso_or_equiv
_atom_site_adp_type
_atom_site_occupancy
_atom_site_site_symmetry_order
_atom_site_calc_flag
_atom_site_refinement_flags_posn
_atom_site_refinement_flags_adp
_atom_site_refinement_flags_occupancy
_atom_site_disorder_assembly
_atom_site_disorder_group
C1 C 0.13394(10) 0.49651(8) 0.45144(6) 0.0275(3) Uani 1 1 d . . . . .
H1 H 0.1565 0.5382 0.4958 0.033 Uiso 1 1 calc R U . . .
H2 H 0.0721 0.4511 0.4542 0.033 Uiso 1 1 calc R U . . .
C2 C 0.52292(10) 0.36473(7) 0.33248(6) 0.0246(2) Uani 1 1 d . . . . .
H3 H 0.5893 0.3833 0.3653 0.030 Uiso 1 1 calc R U . . .
H4 H 0.5042 0.3027 0.3153 0.030 Uiso 1 1 calc R U . . .
C3 C 0.64057(10) 0.48621(7) 0.11938(6) 0.0243(2) Uani 1 1 d . . . . .
H5 H 0.6467 0.4387 0.0798 0.029 Uiso 1 1 calc R U . . .
H6 H 0.7158 0.5259 0.1312 0.029 Uiso 1 1 calc R U . . .
C4 C 0.28555(10) 0.64995(7) 0.06962(6) 0.0246(2) Uani 1 1 d . . . . .
H7 H 0.3189 0.7073 0.0707 0.030 Uiso 1 1 calc R U . . .
H8 H 0.2425 0.6179 0.0267 0.030 Uiso 1 1 calc R U . . .
C5 C -0.01313(10) 0.65562(7) 0.27777(6) 0.0257(2) Uani 1 1 d . . . . .
H9 H -0.0919 0.6263 0.2584 0.031 Uiso 1 1 calc R U . . .
H10 H -0.0150 0.7144 0.3035 0.031 Uiso 1 1 calc R U . . .
C6 C 0.23589(10) 0.46061(7) 0.42433(6) 0.0251(2) Uani 1 1 d . . . . .
C7 C 0.34737(10) 0.50940(7) 0.44032(6) 0.0250(2) Uani 1 1 d . . . . .
C8 C 0.43810(10) 0.47632(7) 0.41131(6) 0.0250(2) Uani 1 1 d . . . . .
H11 H 0.5136 0.5095 0.4235 0.030 Uiso 1 1 calc R U . . .
C9 C 0.42151(10) 0.39618(7) 0.36494(6) 0.0240(2) Uani 1 1 d . . . . .
C10 C 0.31020(10) 0.34744(7) 0.34898(6) 0.0242(2) Uani 1 1 d . . . . .
C11 C 0.21940(10) 0.37957(7) 0.37930(6) 0.0256(2) Uani 1 1 d . . . . .
H12 H 0.1445 0.3453 0.3689 0.031 Uiso 1 1 calc R U . . .
C12 C 0.55547(10) 0.39599(7) 0.27741(6) 0.0237(2) Uani 1 1 d . . . . .
C13 C 0.62459(10) 0.47545(7) 0.28924(6) 0.0240(2) Uani 1 1 d . . . . .
C14 C 0.65030(10) 0.50382(7) 0.23806(6) 0.0241(2) Uani 1 1 d . . . . .
H13 H 0.6958 0.5584 0.2470 0.029 Uiso 1 1 calc R U . . .
C15 C 0.61075(9) 0.45397(7) 0.17420(6) 0.0232(2) Uani 1 1 d . . . . .
C16 C 0.54329(10) 0.37430(7) 0.16226(6) 0.0245(2) Uani 1 1 d . . . . .
C17 C 0.51565(10) 0.34613(7) 0.21324(6) 0.0248(2) Uani 1 1 d . . . . .
H14 H 0.4688 0.2919 0.2042 0.030 Uiso 1 1 calc R U . . .
C18 C 0.55097(10) 0.52998(7) 0.10527(6) 0.0233(2) Uani 1 1 d . . . . .
C19 C 0.56398(10) 0.61654(7) 0.13242(6) 0.0239(2) Uani 1 1 d . . . . .
C20 C 0.48005(10) 0.65500(7) 0.11856(6) 0.0243(2) Uani 1 1 d . . . . .
H15 H 0.4910 0.7143 0.1362 0.029 Uiso 1 1 calc R U . . .
C21 C 0.38049(10) 0.60773(7) 0.07923(6) 0.0233(2) Uani 1 1 d . . . . .
C22 C 0.36666(10) 0.52097(7) 0.05298(5) 0.0231(2) Uani 1 1 d . . . . .
C23 C 0.45204(10) 0.48309(7) 0.06549(6) 0.0233(2) Uani 1 1 d . . . . .
H16 H 0.4425 0.4240 0.0464 0.028 Uiso 1 1 calc R U . . .
C24 C 0.20538(10) 0.65425(7) 0.12266(6) 0.0243(2) Uani 1 1 d . . . . .
C25 C 0.22200(10) 0.72348(7) 0.18029(6) 0.0246(2) Uani 1 1 d . . . . .
C26 C 0.15094(10) 0.72374(7) 0.22966(6) 0.0249(2) Uani 1 1 d . . . . .
H17 H 0.1622 0.7717 0.2683 0.030 Uiso 1 1 calc R U . . .
C27 C 0.06364(10) 0.65494(7) 0.22348(6) 0.0249(2) Uani 1 1 d . . . . .
C28 C 0.04774(10) 0.58539(7) 0.16620(6) 0.0258(2) Uani 1 1 d . . . . .
C29 C 0.11670(10) 0.58602(7) 0.11613(6) 0.0254(2) Uani 1 1 d . . . . .
H18 H 0.1031 0.5391 0.0767 0.031 Uiso 1 1 calc R U . . .
C30 C 0.02395(10) 0.61460(7) 0.32321(6) 0.0252(2) Uani 1 1 d . . . . .
C31 C 0.10505(10) 0.65990(7) 0.37609(6) 0.0257(2) Uani 1 1 d . . . . .
C32 C 0.13712(10) 0.62199(8) 0.41798(6) 0.0268(3) Uani 1 1 d . . . . .
H19 H 0.1917 0.6539 0.4540 0.032 Uiso 1 1 calc R U . . .
C33 C 0.09063(10) 0.53808(8) 0.40812(6) 0.0261(3) Uani 1 1 d . . . . .
C34 C 0.00855(10) 0.49315(8) 0.35555(6) 0.0274(3) Uani 1 1 d . . . . .
C35 C -0.02383(10) 0.53158(8) 0.31408(6) 0.0271(3) Uani 1 1 d . . . . .
H20 H -0.0799 0.5002 0.2787 0.033 Uiso 1 1 calc R U . . .
O1 O 0.36075(7) 0.58975(5) 0.48481(4) 0.02888(19) Uani 1 1 d . . . . .
C36 C 0.47286(10) 0.64218(8) 0.49543(6) 0.0271(3) Uani 1 1 d . . . . .
H21 H 0.4986 0.6456 0.4537 0.033 Uiso 1 1 calc R U . . .
H22 H 0.5275 0.6183 0.5138 0.033 Uiso 1 1 calc R U . . .
C37 C 0.46926(11) 0.72861(8) 0.54202(6) 0.0284(3) Uani 1 1 d . . . . .
H23 H 0.4434 0.7247 0.5836 0.034 Uiso 1 1 calc R U . . .
H24 H 0.4137 0.7519 0.5236 0.034 Uiso 1 1 calc R U . . .
C38 C 0.58697(11) 0.78692(8) 0.55451(6) 0.0303(3) Uani 1 1 d . . . . .
H25 H 0.6434 0.7599 0.5679 0.036 Uiso 1 1 calc R U . . .
H26 H 0.6087 0.7945 0.5134 0.036 Uiso 1 1 calc R U . . .
C39 C 0.59357(12) 0.87256(8) 0.60621(7) 0.0345(3) Uani 1 1 d . . . . .
H27 H 0.5758 0.8654 0.6480 0.041 Uiso 1 1 calc R U . . .
H28 H 0.5349 0.8989 0.5940 0.041 Uiso 1 1 calc R U . . .
C40 C 0.71053(12) 0.93071(8) 0.61534(7) 0.0373(3) Uani 1 1 d . . . . .
H29 H 0.7282 0.9386 0.5743 0.056 Uiso 1 1 calc R U . . .
H30 H 0.7687 0.9059 0.6288 0.056 Uiso 1 1 calc R U . . .
H31 H 0.7099 0.9850 0.6488 0.056 Uiso 1 1 calc R U . . .
O2 O 0.29670(7) 0.26827(5) 0.30229(4) 0.02810(19) Uani 1 1 d . . . . .
C41 C 0.18901(11) 0.21174(8) 0.29538(6) 0.0292(3) Uani 1 1 d . . . . .
H32 H 0.1271 0.2339 0.2815 0.035 Uiso 1 1 calc R U . . .
H33 H 0.1725 0.2049 0.3374 0.035 Uiso 1 1 calc R U . . .
C42 C 0.19575(11) 0.12822(8) 0.24479(6) 0.0320(3) Uani 1 1 d . . . . .
H34 H 0.1335 0.0844 0.2494 0.038 Uiso 1 1 calc R U . . .
H35 H 0.2692 0.1144 0.2536 0.038 Uiso 1 1 calc R U . . .
C43 C 0.18667(11) 0.12548(8) 0.17476(6) 0.0315(3) Uani 1 1 d . . . . .
H36 H 0.2086 0.0740 0.1461 0.038 Uiso 1 1 calc R U . . .
H37 H 0.2416 0.1741 0.1713 0.038 Uiso 1 1 calc R U . . .
C44 C 0.06684(11) 0.12689(9) 0.15080(7) 0.0372(3) Uani 1 1 d . . . . .
H38 H 0.0111 0.0806 0.1571 0.045 Uiso 1 1 calc R U . . .
H39 H 0.0471 0.1803 0.1774 0.045 Uiso 1 1 calc R U . . .
C45 C 0.05618(14) 0.11807(10) 0.07985(7) 0.0461(4) Uani 1 1 d . . . . .
H40 H 0.0727 0.0643 0.0530 0.069 Uiso 1 1 calc R U . . .
H41 H 0.1107 0.1639 0.0733 0.069 Uiso 1 1 calc R U . . .
H42 H -0.0217 0.1203 0.0674 0.069 Uiso 1 1 calc R U . . .
O3 O 0.66677(7) 0.52112(5) 0.35300(4) 0.02762(19) Uani 1 1 d . . . . .
C46 C 0.72823(10) 0.60508(7) 0.36679(6) 0.0264(3) Uani 1 1 d . . . . .
H43 H 0.6750 0.6399 0.3619 0.032 Uiso 1 1 calc R U . . .
H44 H 0.7865 0.6060 0.3355 0.032 Uiso 1 1 calc R U . . .
C47 C 0.78583(11) 0.64083(8) 0.43503(6) 0.0306(3) Uani 1 1 d . . . . .
H45 H 0.8420 0.6079 0.4395 0.037 Uiso 1 1 calc R U . . .
H46 H 0.7282 0.6379 0.4664 0.037 Uiso 1 1 calc R U . . .
C48 C 0.84610(11) 0.73159(8) 0.44919(6) 0.0318(3) Uani 1 1 d . . . . .
H47 H 0.8962 0.7338 0.4142 0.038 Uiso 1 1 calc R U . . .
H48 H 0.7877 0.7643 0.4479 0.038 Uiso 1 1 calc R U . . .
C49 C 0.91789(12) 0.77352(9) 0.51407(7) 0.0402(3) Uani 1 1 d . . . . .
H49 H 0.8689 0.7711 0.5494 0.048 Uiso 1 1 calc R U . . .
H50 H 0.9784 0.7426 0.5153 0.048 Uiso 1 1 calc R U . . .
C50 C 0.97269(14) 0.86438(10) 0.52525(8) 0.0494(4) Uani 1 1 d . . . . .
H51 H 0.9130 0.8951 0.5239 0.074 Uiso 1 1 calc R U . . .
H52 H 1.0236 0.8669 0.4913 0.074 Uiso 1 1 calc R U . . .
H53 H 1.0168 0.8897 0.5678 0.074 Uiso 1 1 calc R U . . .
O4 O 0.50932(8) 0.32757(5) 0.09768(4) 0.02951(19) Uani 1 1 d . . . . .
C51 C 0.43626(11) 0.24709(8) 0.08144(6) 0.0298(3) Uani 1 1 d . . . . .
H54 H 0.3633 0.2518 0.1014 0.036 Uiso 1 1 calc R U . . .
H55 H 0.4731 0.2106 0.0974 0.036 Uiso 1 1 calc R U . . .
C52 C 0.41476(11) 0.21092(8) 0.00843(6) 0.0301(3) Uani 1 1 d . . . . .
H56 H 0.4890 0.2097 -0.0106 0.036 Uiso 1 1 calc R U . . .
H57 H 0.3771 0.2479 -0.0065 0.036 Uiso 1 1 calc R U . . .
C53 C 0.34066(12) 0.12313(9) -0.01613(7) 0.0368(3) Uani 1 1 d . . . . .
H58 H 0.3815 0.0852 -0.0044 0.044 Uiso 1 1 calc R U . . .
H59 H 0.2694 0.1235 0.0060 0.044 Uiso 1 1 calc R U . . .
C54 C 0.30990(12) 0.08886(8) -0.08865(6) 0.0349(3) Uani 1 1 d . . . . .
H60 H 0.3810 0.0847 -0.1107 0.042 Uiso 1 1 calc R U . . .
H61 H 0.2744 0.1290 -0.1007 0.042 Uiso 1 1 calc R U . . .
C55 C 0.22904(13) 0.00383(10) -0.11321(7) 0.0451(4) Uani 1 1 d . . . . .
H62 H 0.1595 0.0066 -0.0904 0.068 Uiso 1 1 calc R U . . .
H63 H 0.2662 -0.0376 -0.1052 0.068 Uiso 1 1 calc R U . . .
H64 H 0.2091 -0.0126 -0.1599 0.068 Uiso 1 1 calc R U . . .
O5 O 0.66237(7) 0.66007(5) 0.17315(4) 0.02841(19) Uani 1 1 d . . . . .
C56 C 0.68775(10) 0.74877(8) 0.19271(6) 0.0283(3) Uani 1 1 d . . . . .
H65 H 0.6281 0.7720 0.2193 0.034 Uiso 1 1 calc R U . . .
H66 H 0.6902 0.7658 0.1541 0.034 Uiso 1 1 calc R U . . .
C57 C 0.80296(11) 0.78139(8) 0.23209(6) 0.0310(3) Uani 1 1 d . . . . .
H67 H 0.8596 0.7518 0.2073 0.037 Uiso 1 1 calc R U . . .
H68 H 0.7971 0.7695 0.2729 0.037 Uiso 1 1 calc R U . . .
C58 C 0.84405(12) 0.87548(8) 0.24810(7) 0.0359(3) Uani 1 1 d . . . . .
H69 H 0.7876 0.9046 0.2736 0.043 Uiso 1 1 calc R U . . .
H70 H 0.8470 0.8870 0.2071 0.043 Uiso 1 1 calc R U . . .
C59 C 0.96203(12) 0.91194(9) 0.28650(8) 0.0432(3) Uani 1 1 d . . . . .
H71 H 1.0172 0.8796 0.2628 0.052 Uiso 1 1 calc R U . . .
H72 H 0.9879 0.9705 0.2886 0.052 Uiso 1 1 calc R U . . .
C60 C 0.96373(14) 0.91070(9) 0.35493(8) 0.0471(4) Uani 1 1 d . . . . .
H73 H 0.9447 0.8526 0.3533 0.071 Uiso 1 1 calc R U . . .
H74 H 0.9075 0.9409 0.3783 0.071 Uiso 1 1 calc R U . . .
H75 H 1.0401 0.9378 0.3774 0.071 Uiso 1 1 calc R U . . .
O6 O 0.26639(7) 0.47665(5) 0.01418(4) 0.02630(18) Uani 1 1 d . . . . .
C61 C 0.24418(10) 0.38743(7) -0.00520(6) 0.0255(2) Uani 1 1 d . . . . .
H76 H 0.2459 0.3710 0.0336 0.031 Uiso 1 1 calc R U . . .
H77 H 0.3037 0.3656 -0.0326 0.031 Uiso 1 1 calc R U . . .
C62 C 0.12773(10) 0.35097(8) -0.04293(6) 0.0277(3) Uani 1 1 d . . . . .
H78 H 0.1290 0.3624 -0.0840 0.033 Uiso 1 1 calc R U . . .
H79 H 0.0700 0.3781 -0.0172 0.033 Uiso 1 1 calc R U . . .
C63 C 0.09464(11) 0.25665(8) -0.05802(6) 0.0293(3) Uani 1 1 d . . . . .
H80 H 0.0937 0.2460 -0.0166 0.035 Uiso 1 1 calc R U . . .
H81 H 0.1540 0.2304 -0.0828 0.035 Uiso 1 1 calc R U . . .
C64 C -0.02156(11) 0.21471(8) -0.09682(7) 0.0321(3) Uani 1 1 d . . . . .
H82 H -0.0811 0.2409 -0.0723 0.039 Uiso 1 1 calc R U . . .
H83 H -0.0207 0.2247 -0.1385 0.039 Uiso 1 1 calc R U . . .
C65 C -0.05264(13) 0.12072(9) -0.11074(8) 0.0428(3) Uani 1 1 d . . . . .
H84 H -0.0537 0.1104 -0.0697 0.064 Uiso 1 1 calc R U . . .
H85 H 0.0041 0.0940 -0.1367 0.064 Uiso 1 1 calc R U . . .
H86 H -0.1284 0.0973 -0.1348 0.064 Uiso 1 1 calc R U . . .
O7 O 0.31090(7) 0.79003(5) 0.18417(4) 0.02804(19) Uani 1 1 d . . . . .
C66 C 0.33150(11) 0.85926(8) 0.24385(6) 0.0306(3) Uani 1 1 d . . . . .
H87 H 0.3463 0.8401 0.2801 0.037 Uiso 1 1 calc R U . . .
H88 H 0.2635 0.8846 0.2519 0.037 Uiso 1 1 calc R U . . .
C67 C 0.43392(12) 0.92347(8) 0.24011(7) 0.0339(3) Uani 1 1 d . . . . .
H89 H 0.4993 0.8958 0.2286 0.041 Uiso 1 1 calc R U . . .
H90 H 0.4548 0.9674 0.2837 0.041 Uiso 1 1 calc R U . . .
C68 C 0.41603(12) 0.96499(9) 0.19169(8) 0.0386(3) Uani 1 1 d . . . . .
H91 H 0.3415 0.9819 0.1966 0.046 Uiso 1 1 calc R U . . .
H92 H 0.4136 0.9242 0.1471 0.046 Uiso 1 1 calc R U . . .
C69 C 0.51106(14) 1.04212(9) 0.20094(9) 0.0472(4) Uani 1 1 d . . . . .
H93 H 0.5093 1.0845 0.2443 0.057 Uiso 1 1 calc R U . . .
H94 H 0.5859 1.0258 0.1997 0.057 Uiso 1 1 calc R U . . .
C70 C 0.50081(17) 1.08115(14) 0.15013(14) 0.0773(7) Uani 1 1 d . . . . .
H95 H 0.4296 1.1015 0.1533 0.116 Uiso 1 1 calc R U . . .
H96 H 0.5001 1.0392 0.1069 0.116 Uiso 1 1 calc R U . . .
H97 H 0.5660 1.1282 0.1572 0.116 Uiso 1 1 calc R U . . .
O8 O -0.03813(7) 0.51834(5) 0.16369(4) 0.0305(2) Uani 1 1 d . . . . .
C71 C -0.05168(10) 0.44275(8) 0.10872(6) 0.0289(3) Uani 1 1 d . . . . .
H98 H 0.0235 0.4282 0.0989 0.035 Uiso 1 1 calc R U . . .
H99 H -0.0857 0.4498 0.0702 0.035 Uiso 1 1 calc R U . . .
C72 C -0.12956(10) 0.37415(8) 0.12501(6) 0.0296(3) Uani 1 1 d . . . . .
H100 H -0.2018 0.3918 0.1383 0.036 Uiso 1 1 calc R U . . .
H101 H -0.0926 0.3660 0.1622 0.036 Uiso 1 1 calc R U . . .
C73 C -0.15658(11) 0.29138(8) 0.06804(6) 0.0315(3) Uani 1 1 d . . . . .
H102 H -0.0851 0.2711 0.0578 0.038 Uiso 1 1 calc R U . . .
H103 H -0.1856 0.3011 0.0295 0.038 Uiso 1 1 calc R U . . .
C74 C -0.24453(12) 0.22358(9) 0.08083(8) 0.0414(3) Uani 1 1 d . . . . .
H104 H -0.2113 0.2081 0.1153 0.050 Uiso 1 1 calc R U . . .
H105 H -0.3123 0.2464 0.0968 0.050 Uiso 1 1 calc R U . . .
C75 C -0.28244(14) 0.14519(9) 0.02058(9) 0.0480(4) Uani 1 1 d . . . . .
H106 H -0.2171 0.1193 0.0068 0.072 Uiso 1 1 calc R U . . .
H107 H -0.3121 0.1605 -0.0144 0.072 Uiso 1 1 calc R U . . .
H108 H -0.3425 0.1054 0.0306 0.072 Uiso 1 1 calc R U . . .
O9 O 0.14831(8) 0.74237(5) 0.38318(4) 0.0300(2) Uani 1 1 d . . . . .
C76 C 0.22982(11) 0.79213(8) 0.43672(6) 0.0287(3) Uani 1 1 d . . . . .
H109 H 0.2951 0.7650 0.4368 0.034 Uiso 1 1 calc R U . . .
H110 H 0.1945 0.7994 0.4781 0.034 Uiso 1 1 calc R U . . .
C77 C 0.26970(12) 0.87601(8) 0.42896(7) 0.0340(3) Uani 1 1 d . . . . .
H111 H 0.2020 0.8985 0.4235 0.041 Uiso 1 1 calc R U . . .
H112 H 0.3097 0.8676 0.3889 0.041 Uiso 1 1 calc R U . . .
C78 C 0.34935(12) 0.94045(8) 0.48593(7) 0.0360(3) Uani 1 1 d . . . . .
H113 H 0.4024 0.9120 0.5006 0.043 Uiso 1 1 calc R U . . .
H114 H 0.3958 0.9829 0.4707 0.043 Uiso 1 1 calc R U . . .
C79 C 0.28940(13) 0.98495(10) 0.54335(7) 0.0446(3) Uani 1 1 d . . . . .
H115 H 0.2457 0.9431 0.5601 0.054 Uiso 1 1 calc R U . . .
H116 H 0.2342 1.0118 0.5286 0.054 Uiso 1 1 calc R U . . .
C80 C 0.37202(17) 1.05165(12) 0.59844(9) 0.0616(5) Uani 1 1 d . . . . .
H117 H 0.4151 1.0936 0.5823 0.092 Uiso 1 1 calc R U . . .
H118 H 0.4252 1.0252 0.6143 0.092 Uiso 1 1 calc R U . . .
H119 H 0.3287 1.0789 0.6339 0.092 Uiso 1 1 calc R U . . .
O10 O -0.03539(7) 0.40992(5) 0.34594(5) 0.0347(2) Uani 1 1 d . U . . .
C81 C -0.1480(6) 0.3747(3) 0.3111(2) 0.0345(9) Uani 0.783(4) 1 d D U P A 1
H120 H -0.1470 0.3788 0.2674 0.041 Uiso 0.783(4) 1 calc R U P A 1
H121 H -0.2043 0.4056 0.3349 0.041 Uiso 0.783(4) 1 calc R U P A 1
C82 C -0.17998(18) 0.28402(13) 0.30569(13) 0.0370(5) Uani 0.783(4) 1 d D U P A 1
H122 H -0.1263 0.2535 0.2786 0.044 Uiso 0.783(4) 1 calc R U P A 1
H123 H -0.2575 0.2594 0.2829 0.044 Uiso 0.783(4) 1 calc R U P A 1
C83 C -0.17868(16) 0.27003(11) 0.36977(9) 0.0353(5) Uani 0.783(4) 1 d D U P A 1
H124 H -0.2233 0.3068 0.3994 0.042 Uiso 0.783(4) 1 calc R U P A 1
H125 H -0.0989 0.2865 0.3897 0.042 Uiso 0.783(4) 1 calc R U P A 1
C84 C -0.2278(3) 0.17944(14) 0.36336(12) 0.0482(6) Uani 0.783(4) 1 d D U P A 1
H126 H -0.2257 0.1752 0.4071 0.058 Uiso 0.783(4) 1 calc R U P A 1
H127 H -0.3089 0.1639 0.3457 0.058 Uiso 0.783(4) 1 calc R U P A 1
C85 C -0.1649(4) 0.1185(2) 0.32051(17) 0.0674(10) Uani 0.783(4) 1 d D U P A 1
H128 H -0.0842 0.1341 0.3372 0.101 Uiso 0.783(4) 1 calc R U P A 1
H129 H -0.1711 0.1196 0.2764 0.101 Uiso 0.783(4) 1 calc R U P A 1
H130 H -0.1983 0.0620 0.3198 0.101 Uiso 0.783(4) 1 calc R U P A 1
C86 C -0.1507(19) 0.3798(9) 0.3286(8) 0.033(3) Uani 0.217(4) 1 d D U P A 2
H131 H -0.1654 0.3697 0.2818 0.039 Uiso 0.217(4) 1 calc R U P A 2
H132 H -0.1914 0.4236 0.3529 0.039 Uiso 0.217(4) 1 calc R U P A 2
C87 C -0.2000(6) 0.3012(5) 0.3404(5) 0.0385(17) Uani 0.217(4) 1 d D U P A 2
H133 H -0.2780 0.2786 0.3179 0.046 Uiso 0.217(4) 1 calc R U P A 2
H134 H -0.2071 0.3152 0.3875 0.046 Uiso 0.217(4) 1 calc R U P A 2
C88 C -0.1330(7) 0.2341(4) 0.3185(4) 0.054(2) Uani 0.217(4) 1 d D U P A 2
H135 H -0.0525 0.2570 0.3371 0.065 Uiso 0.217(4) 1 calc R U P A 2
H136 H -0.1339 0.2136 0.2705 0.065 Uiso 0.217(4) 1 calc R U P A 2
C89 C -0.1861(10) 0.1608(7) 0.3409(6) 0.055(3) Uani 0.217(4) 1 d D U P A 2
H137 H -0.1799 0.1804 0.3889 0.066 Uiso 0.217(4) 1 calc R U P A 2
H138 H -0.2682 0.1409 0.3250 0.066 Uiso 0.217(4) 1 calc R U P A 2
C90 C -0.1281(13) 0.0939(8) 0.3162(7) 0.075(4) Uani 0.217(4) 1 d D U P A 2
H139 H -0.0497 0.1114 0.3368 0.113 Uiso 0.217(4) 1 calc R U P A 2
H140 H -0.1265 0.0792 0.2691 0.113 Uiso 0.217(4) 1 calc R U P A 2
H141 H -0.1684 0.0451 0.3256 0.113 Uiso 0.217(4) 1 calc R U P A 2
C91 C 0.48687(16) 0.71546(11) 0.32533(10) 0.0585(5) Uani 1 1 d . . . . .
H142 H 0.4383 0.7475 0.3124 0.088 Uiso 1 1 calc R U . . .
H143 H 0.5468 0.7055 0.2956 0.088 Uiso 1 1 calc R U . . .
H144 H 0.5221 0.7472 0.3696 0.088 Uiso 1 1 calc R U . . .
C92 C 0.41469(13) 0.63207(10) 0.32285(8) 0.0427(3) Uani 1 1 d . . . . .
H145 H 0.4642 0.6009 0.3370 0.051 Uiso 1 1 calc R U . . .
H146 H 0.3559 0.6428 0.3540 0.051 Uiso 1 1 calc R U . . .
C93 C 0.35575(12) 0.57772(9) 0.25629(7) 0.0369(3) Uani 1 1 d . . . . .
H147 H 0.3047 0.6081 0.2424 0.044 Uiso 1 1 calc R U . . .
H148 H 0.4142 0.5676 0.2248 0.044 Uiso 1 1 calc R U . . .
C94 C 0.28633(11) 0.49439(9) 0.25486(7) 0.0342(3) Uani 1 1 d . . . . .
H149 H 0.3367 0.4659 0.2716 0.041 Uiso 1 1 calc R U . . .
H150 H 0.2255 0.5049 0.2847 0.041 Uiso 1 1 calc R U . . .
C95 C 0.23189(16) 0.43653(10) 0.18893(8) 0.0512(4) Uani 1 1 d . . . . .
H151 H 0.2926 0.4253 0.1592 0.061 Uiso 1 1 calc R U . . .
H152 H 0.1819 0.4650 0.1720 0.061 Uiso 1 1 calc R U . . .
C96 C 0.16194(14) 0.35392(10) 0.18865(9) 0.0490(4) Uani 1 1 d . . . . .
H153 H 0.1015 0.3643 0.2180 0.074 Uiso 1 1 calc R U . . .
H154 H 0.2116 0.3239 0.2032 0.074 Uiso 1 1 calc R U . . .
H155 H 0.1274 0.3200 0.1445 0.074 Uiso 1 1 calc R U . . .

loop_
_atom_site_aniso_label
_atom_site_aniso_U_11
_atom_site_aniso_U_22
_atom_site_aniso_U_33
_atom_site_aniso_U_23
_atom_site_aniso_U_13
_atom_site_aniso_U_12
C1 0.0266(6) 0.0265(6) 0.0299(6) 0.0113(5) 0.0053(5) 0.0045(5)
C2 0.0225(6) 0.0242(6) 0.0276(6) 0.0105(5) -0.0013(5) 0.0036(4)
C3 0.0209(6) 0.0257(6) 0.0272(6) 0.0102(5) 0.0028(4) 0.0051(4)
C4 0.0243(6) 0.0244(6) 0.0258(6) 0.0100(5) -0.0002(5) 0.0050(5)
C5 0.0206(6) 0.0254(6) 0.0303(6) 0.0088(5) 0.0020(5) 0.0049(4)
C6 0.0258(6) 0.0263(6) 0.0261(6) 0.0135(5) 0.0022(5) 0.0048(5)
C7 0.0286(6) 0.0234(6) 0.0239(6) 0.0102(5) 0.0002(5) 0.0042(5)
C8 0.0233(6) 0.0265(6) 0.0262(6) 0.0124(5) -0.0014(5) 0.0024(5)
C9 0.0247(6) 0.0259(6) 0.0245(6) 0.0133(5) 0.0003(5) 0.0048(5)
C10 0.0259(6) 0.0231(6) 0.0245(6) 0.0102(5) -0.0004(5) 0.0041(5)
C11 0.0232(6) 0.0266(6) 0.0280(6) 0.0131(5) 0.0004(5) 0.0018(5)
C12 0.0194(5) 0.0253(6) 0.0283(6) 0.0109(5) 0.0013(4) 0.0065(4)
C13 0.0195(5) 0.0265(6) 0.0251(6) 0.0080(5) -0.0013(4) 0.0055(4)
C14 0.0184(5) 0.0240(6) 0.0306(6) 0.0106(5) 0.0012(4) 0.0042(4)
C15 0.0187(5) 0.0253(6) 0.0272(6) 0.0102(5) 0.0019(4) 0.0069(4)
C16 0.0228(6) 0.0251(6) 0.0253(6) 0.0078(5) 0.0006(5) 0.0069(5)
C17 0.0214(6) 0.0234(6) 0.0296(6) 0.0100(5) 0.0009(5) 0.0040(4)
C18 0.0220(6) 0.0272(6) 0.0230(5) 0.0116(5) 0.0048(4) 0.0056(5)
C19 0.0206(6) 0.0268(6) 0.0240(6) 0.0105(5) 0.0011(4) 0.0018(5)
C20 0.0253(6) 0.0229(6) 0.0253(6) 0.0098(5) 0.0035(5) 0.0043(5)
C21 0.0228(6) 0.0269(6) 0.0227(6) 0.0117(5) 0.0041(4) 0.0056(5)
C22 0.0212(6) 0.0271(6) 0.0208(5) 0.0092(5) 0.0022(4) 0.0031(5)
C23 0.0244(6) 0.0229(6) 0.0232(6) 0.0089(5) 0.0043(4) 0.0049(4)
C24 0.0221(6) 0.0262(6) 0.0276(6) 0.0117(5) -0.0003(5) 0.0081(5)
C25 0.0218(6) 0.0228(6) 0.0305(6) 0.0112(5) -0.0002(5) 0.0047(4)
C26 0.0241(6) 0.0226(6) 0.0276(6) 0.0076(5) -0.0003(5) 0.0066(5)
C27 0.0203(6) 0.0266(6) 0.0296(6) 0.0110(5) 0.0009(5) 0.0070(5)
C28 0.0196(6) 0.0250(6) 0.0322(6) 0.0102(5) -0.0011(5) 0.0035(5)
C29 0.0218(6) 0.0255(6) 0.0271(6) 0.0068(5) -0.0018(5) 0.0055(5)
C30 0.0200(6) 0.0263(6) 0.0287(6) 0.0081(5) 0.0039(5) 0.0062(5)
C31 0.0233(6) 0.0234(6) 0.0295(6) 0.0086(5) 0.0042(5) 0.0044(5)
C32 0.0243(6) 0.0270(6) 0.0267(6) 0.0072(5) 0.0024(5) 0.0044(5)
C33 0.0224(6) 0.0271(6) 0.0302(6) 0.0105(5) 0.0070(5) 0.0073(5)
C34 0.0208(6) 0.0241(6) 0.0367(7) 0.0100(5) 0.0045(5) 0.0048(5)
C35 0.0187(6) 0.0275(6) 0.0326(6) 0.0076(5) 0.0017(5) 0.0044(5)
O1 0.0271(4) 0.0242(4) 0.0308(4) 0.0063(4) 0.0015(3) 0.0018(3)
C36 0.0261(6) 0.0263(6) 0.0277(6) 0.0102(5) -0.0008(5) 0.0017(5)
C37 0.0310(7) 0.0267(6) 0.0271(6) 0.0101(5) 0.0002(5) 0.0047(5)
C38 0.0307(7) 0.0274(6) 0.0304(6) 0.0083(5) 0.0008(5) 0.0046(5)
C39 0.0338(7) 0.0290(7) 0.0347(7) 0.0054(5) 0.0011(5) 0.0042(5)
C40 0.0384(7) 0.0272(7) 0.0402(7) 0.0068(6) -0.0009(6) 0.0030(6)
O2 0.0239(4) 0.0242(4) 0.0314(4) 0.0060(4) 0.0011(3) 0.0013(3)
C41 0.0254(6) 0.0265(6) 0.0324(6) 0.0100(5) 0.0008(5) -0.0007(5)
C42 0.0310(7) 0.0253(6) 0.0364(7) 0.0094(5) -0.0001(5) 0.0015(5)
C43 0.0280(6) 0.0272(6) 0.0338(7) 0.0064(5) 0.0004(5) 0.0015(5)
C44 0.0275(7) 0.0401(7) 0.0382(7) 0.0117(6) -0.0022(5) -0.0014(5)
C45 0.0415(8) 0.0510(9) 0.0405(8) 0.0138(7) -0.0057(6) 0.0034(7)
O3 0.0275(4) 0.0266(4) 0.0253(4) 0.0091(3) -0.0027(3) -0.0014(3)
C46 0.0224(6) 0.0256(6) 0.0291(6) 0.0090(5) 0.0003(5) 0.0014(5)
C47 0.0268(6) 0.0329(7) 0.0283(6) 0.0082(5) -0.0011(5) 0.0024(5)
C48 0.0261(6) 0.0333(7) 0.0305(7) 0.0067(5) 0.0017(5) 0.0022(5)
C49 0.0338(7) 0.0416(8) 0.0340(7) 0.0045(6) -0.0021(6) -0.0007(6)
C50 0.0382(8) 0.0403(8) 0.0515(9) -0.0006(7) -0.0023(7) -0.0019(6)
O4 0.0369(5) 0.0238(4) 0.0241(4) 0.0075(3) -0.0008(4) 0.0001(4)
C51 0.0312(6) 0.0261(6) 0.0288(6) 0.0096(5) -0.0017(5) -0.0008(5)
C52 0.0335(7) 0.0272(6) 0.0284(6) 0.0092(5) 0.0001(5) 0.0051(5)
C53 0.0373(7) 0.0342(7) 0.0323(7) 0.0099(6) -0.0023(6) -0.0035(6)
C54 0.0381(7) 0.0307(7) 0.0319(7) 0.0061(5) -0.0012(5) 0.0073(6)
C55 0.0354(8) 0.0457(8) 0.0391(8) 0.0033(6) -0.0035(6) -0.0035(6)
O5 0.0234(4) 0.0246(4) 0.0345(5) 0.0089(4) -0.0050(3) 0.0025(3)
C56 0.0257(6) 0.0248(6) 0.0332(6) 0.0105(5) -0.0013(5) 0.0028(5)
C57 0.0253(6) 0.0306(7) 0.0344(7) 0.0096(5) -0.0026(5) 0.0039(5)
C58 0.0300(7) 0.0320(7) 0.0423(8) 0.0129(6) -0.0048(6) -0.0003(5)
C59 0.0304(7) 0.0364(7) 0.0537(9) 0.0095(7) -0.0056(6) -0.0012(6)
C60 0.0444(8) 0.0352(8) 0.0500(9) 0.0025(7) -0.0157(7) 0.0064(6)
O6 0.0237(4) 0.0238(4) 0.0289(4) 0.0074(3) -0.0031(3) 0.0034(3)
C61 0.0255(6) 0.0240(6) 0.0262(6) 0.0082(5) 0.0008(5) 0.0048(5)
C62 0.0258(6) 0.0289(6) 0.0272(6) 0.0084(5) -0.0012(5) 0.0064(5)
C63 0.0251(6) 0.0292(6) 0.0316(6) 0.0090(5) -0.0023(5) 0.0051(5)
C64 0.0263(6) 0.0336(7) 0.0330(7) 0.0091(5) -0.0024(5) 0.0036(5)
C65 0.0357(8) 0.0353(7) 0.0487(8) 0.0098(6) -0.0029(6) -0.0028(6)
O7 0.0283(4) 0.0217(4) 0.0306(4) 0.0071(3) 0.0044(3) 0.0010(3)
C66 0.0325(7) 0.0260(6) 0.0289(6) 0.0067(5) 0.0027(5) 0.0014(5)
C67 0.0321(7) 0.0276(6) 0.0345(7) 0.0053(5) 0.0035(5) -0.0006(5)
C68 0.0346(7) 0.0319(7) 0.0524(9) 0.0181(6) 0.0118(6) 0.0080(6)
C69 0.0455(9) 0.0317(7) 0.0652(10) 0.0177(7) 0.0242(7) 0.0076(6)
C70 0.0495(10) 0.0760(13) 0.146(2) 0.0827(15) 0.0344(12) 0.0229(9)
O8 0.0233(4) 0.0272(4) 0.0334(5) 0.0047(4) 0.0033(3) -0.0014(3)
C71 0.0245(6) 0.0273(6) 0.0307(6) 0.0067(5) -0.0002(5) 0.0027(5)
C72 0.0232(6) 0.0285(6) 0.0366(7) 0.0111(5) 0.0019(5) 0.0050(5)
C73 0.0290(6) 0.0288(6) 0.0356(7) 0.0124(5) -0.0033(5) 0.0026(5)
C74 0.0330(7) 0.0303(7) 0.0567(9) 0.0122(6) 0.0086(6) 0.0027(6)
C75 0.0402(8) 0.0322(7) 0.0646(10) 0.0149(7) -0.0072(7) -0.0033(6)
O9 0.0316(5) 0.0230(4) 0.0318(5) 0.0094(4) -0.0058(4) -0.0010(3)
C76 0.0269(6) 0.0272(6) 0.0290(6) 0.0083(5) -0.0024(5) 0.0026(5)
C77 0.0315(7) 0.0287(7) 0.0391(7) 0.0118(6) -0.0040(5) 0.0012(5)
C78 0.0311(7) 0.0303(7) 0.0431(8) 0.0117(6) -0.0038(6) 0.0015(5)
C79 0.0413(8) 0.0422(8) 0.0416(8) 0.0089(7) 0.0019(6) -0.0002(6)
C80 0.0561(11) 0.0546(10) 0.0502(10) -0.0042(8) 0.0023(8) -0.0009(8)
O10 0.0228(4) 0.0249(4) 0.0554(6) 0.0158(4) -0.0046(4) 0.0005(3)
C81 0.0308(11) 0.0320(11) 0.038(2) 0.0169(12) -0.0124(16) -0.0067(10)
C82 0.0368(11) 0.0319(10) 0.0373(12) 0.0138(9) -0.0097(9) -0.0058(7)
C83 0.0411(10) 0.0281(9) 0.0350(10) 0.0104(7) 0.0067(7) 0.0049(7)
C84 0.0710(17) 0.0323(11) 0.0404(13) 0.0149(10) 0.0106(11) 0.0049(10)
C85 0.116(3) 0.0324(15) 0.0591(17) 0.0153(14) 0.0158(17) 0.0300(16)
C86 0.023(3) 0.043(4) 0.033(7) 0.017(4) -0.008(5) 0.005(3)
C87 0.030(3) 0.041(3) 0.040(4) 0.016(3) -0.003(3) -0.004(2)
C88 0.048(4) 0.041(3) 0.070(5) 0.018(3) -0.001(3) 0.004(3)
C89 0.065(6) 0.034(4) 0.058(6) 0.010(4) 0.002(4) 0.003(4)
C90 0.097(8) 0.045(5) 0.077(7) 0.010(5) -0.005(6) 0.021(5)
C91 0.0538(10) 0.0394(9) 0.0782(13) 0.0201(9) -0.0100(9) 0.0030(7)
C92 0.0369(8) 0.0421(8) 0.0433(8) 0.0099(6) 0.0084(6) 0.0040(6)
C93 0.0370(7) 0.0379(7) 0.0407(8) 0.0198(6) -0.0018(6) 0.0088(6)
C94 0.0296(7) 0.0395(7) 0.0359(7) 0.0155(6) 0.0043(5) 0.0085(6)
C95 0.0642(11) 0.0416(8) 0.0450(9) 0.0182(7) -0.0163(8) 0.0017(7)
C96 0.0459(9) 0.0389(8) 0.0590(10) 0.0155(7) -0.0126(7) 0.0064(7)

loop_
_atom_type_symbol
_atom_type_description
_atom_type_scat_dispersion_real
_atom_type_scat_dispersion_imag
_atom_type_scat_source
C C 0.0181 0.0091 'International Tables Vol C Tables 4.2.6.8 and 6.1.1.4'
H H 0.0000 0.0000 'International Tables Vol C Tables 4.2.6.8 and 6.1.1.4'
O O 0.0492 0.0322 'International Tables Vol C Tables 4.2.6.8 and 6.1.1.4'

loop_
_geom_angle_atom_site_label_1
_geom_angle_atom_site_label_2
_geom_angle_atom_site_label_3
_geom_angle
_geom_angle_site_symmetry_1
_geom_angle_site_symmetry_3
_geom_angle_publ_flag
C6 C1 C33 110.21(10) . . ?
C6 C1 H1 109.6 . . ?
C33 C1 H1 109.6 . . ?
C6 C1 H2 109.6 . . ?
C33 C1 H2 109.6 . . ?
H1 C1 H2 108.1 . . ?
C12 C2 C9 112.67(9) . . ?
C12 C2 H3 109.1 . . ?
C9 C2 H3 109.1 . . ?
C12 C2 H4 109.1 . . ?
C9 C2 H4 109.1 . . ?
H3 C2 H4 107.8 . . ?
C15 C3 C18 111.42(9) . . ?
C15 C3 H5 109.3 . . ?
C18 C3 H5 109.3 . . ?
C15 C3 H6 109.3 . . ?
C18 C3 H6 109.3 . . ?
H5 C3 H6 108.0 . . ?
C24 C4 C21 109.94(9) . . ?
C24 C4 H7 109.7 . . ?
C21 C4 H7 109.7 . . ?
C24 C4 H8 109.7 . . ?
C21 C4 H8 109.7 . . ?
H7 C4 H8 108.2 . . ?
C27 C5 C30 114.14(10) . . ?
C27 C5 H9 108.7 . . ?
C30 C5 H9 108.7 . . ?
C27 C5 H10 108.7 . . ?
C30 C5 H10 108.7 . . ?
H9 C5 H10 107.6 . . ?
C11 C6 C7 118.32(11) . . ?
C11 C6 C1 120.20(11) . . ?
C7 C6 C1 121.34(11) . . ?
O1 C7 C8 123.22(11) . . ?
O1 C7 C6 116.90(11) . . ?
C8 C7 C6 119.87(11) . . ?
C9 C8 C7 121.92(11) . . ?
C9 C8 H11 119.0 . . ?
C7 C8 H11 119.0 . . ?
C8 C9 C10 118.19(11) . . ?
C8 C9 C2 119.74(10) . . ?
C10 C9 C2 122.06(11) . . ?
O2 C10 C11 123.33(11) . . ?
O2 C10 C9 116.65(10) . . ?
C11 C10 C9 120.02(11) . . ?
C6 C11 C10 121.62(11) . . ?
C6 C11 H12 119.2 . . ?
C10 C11 H12 119.2 . . ?
C17 C12 C13 118.15(11) . . ?
C17 C12 C2 120.51(10) . . ?
C13 C12 C2 121.33(10) . . ?
O3 C13 C14 123.39(11) . . ?
O3 C13 C12 116.31(10) . . ?
C14 C13 C12 120.27(11) . . ?
C15 C14 C13 121.44(11) . . ?
C15 C14 H13 119.3 . . ?
C13 C14 H13 119.3 . . ?
C14 C15 C16 118.32(11) . . ?
C14 C15 C3 120.35(10) . . ?
C16 C15 C3 121.32(10) . . ?
O4 C16 C17 124.27(11) . . ?
O4 C16 C15 115.19(10) . . ?
C17 C16 C15 120.54(11) . . ?
C16 C17 C12 121.26(11) . . ?
C16 C17 H14 119.4 . . ?
C12 C17 H14 119.4 . . ?
C23 C18 C19 118.61(11) . . ?
C23 C18 C3 119.84(10) . . ?
C19 C18 C3 121.53(10) . . ?
O5 C19 C18 116.36(10) . . ?
O5 C19 C20 123.43(11) . . ?
C18 C19 C20 120.21(11) . . ?
C21 C20 C19 120.98(11) . . ?
C21 C20 H15 119.5 . . ?
C19 C20 H15 119.5 . . ?
C22 C21 C20 118.74(11) . . ?
C22 C21 C4 120.93(10) . . ?
C20 C21 C4 120.17(10) . . ?
O6 C22 C23 123.29(11) . . ?
O6 C22 C21 116.66(10) . . ?
C23 C22 C21 120.05(11) . . ?
C18 C23 C22 121.36(11) . . ?
C18 C23 H16 119.3 . . ?
C22 C23 H16 119.3 . . ?
C29 C24 C25 118.48(11) . . ?
C29 C24 C4 119.86(11) . . ?
C25 C24 C4 121.54(11) . . ?
O7 C25 C26 123.47(11) . . ?
O7 C25 C24 116.21(10) . . ?
C26 C25 C24 120.32(11) . . ?
C25 C26 C27 121.11(11) . . ?
C25 C26 H17 119.4 . . ?
C27 C26 H17 119.4 . . ?
C26 C27 C28 118.61(11) . . ?
C26 C27 C5 120.74(11) . . ?
C28 C27 C5 120.65(11) . . ?
O8 C28 C29 123.82(11) . . ?
O8 C28 C27 115.88(11) . . ?
C29 C28 C27 120.30(11) . . ?
C28 C29 C24 121.15(11) . . ?
C28 C29 H18 119.4 . . ?
C24 C29 H18 119.4 . . ?
C35 C30 C31 118.26(11) . . ?
C35 C30 C5 120.75(11) . . ?
C31 C30 C5 120.98(11) . . ?
O9 C31 C32 123.91(11) . . ?
O9 C31 C30 115.62(10) . . ?
C32 C31 C30 120.47(11) . . ?
C31 C32 C33 121.28(11) . . ?
C31 C32 H19 119.4 . . ?
C33 C32 H19 119.4 . . ?
C32 C33 C34 118.10(11) . . ?
C32 C33 C1 120.12(11) . . ?
C34 C33 C1 121.69(11) . . ?
O10 C34 C35 122.25(11) . . ?
O10 C34 C33 117.37(11) . . ?
C35 C34 C33 120.35(11) . . ?
C30 C35 C34 121.52(11) . . ?
C30 C35 H20 119.2 . . ?
C34 C35 H20 119.2 . . ?
C7 O1 C36 116.44(9) . . ?
O1 C36 C37 108.87(10) . . ?
O1 C36 H21 109.9 . . ?
C37 C36 H21 109.9 . . ?
O1 C36 H22 109.9 . . ?
C37 C36 H22 109.9 . . ?
H21 C36 H22 108.3 . . ?
C36 C37 C38 110.74(10) . . ?
C36 C37 H23 109.5 . . ?
C38 C37 H23 109.5 . . ?
C36 C37 H24 109.5 . . ?
C38 C37 H24 109.5 . . ?
H23 C37 H24 108.1 . . ?
C39 C38 C37 114.03(11) . . ?
C39 C38 H25 108.7 . . ?
C37 C38 H25 108.7 . . ?
C39 C38 H26 108.7 . . ?
C37 C38 H26 108.7 . . ?
H25 C38 H26 107.6 . . ?
C38 C39 C40 112.79(11) . . ?
C38 C39 H27 109.0 . . ?
C40 C39 H27 109.0 . . ?
C38 C39 H28 109.0 . . ?
C40 C39 H28 109.0 . . ?
H27 C39 H28 107.8 . . ?
C39 C40 H29 109.5 . . ?
C39 C40 H30 109.5 . . ?
H29 C40 H30 109.5 . . ?
C39 C40 H31 109.5 . . ?
H29 C40 H31 109.5 . . ?
H30 C40 H31 109.5 . . ?
C10 O2 C41 116.97(9) . . ?
O2 C41 C42 107.90(10) . . ?
O2 C41 H32 110.1 . . ?
C42 C41 H32 110.1 . . ?
O2 C41 H33 110.1 . . ?
C42 C41 H33 110.1 . . ?
H32 C41 H33 108.4 . . ?
C41 C42 C43 114.52(11) . . ?
C41 C42 H34 108.6 . . ?
C43 C42 H34 108.6 . . ?
C41 C42 H35 108.6 . . ?
C43 C42 H35 108.6 . . ?
H34 C42 H35 107.6 . . ?
C42 C43 C44 113.30(11) . . ?
C42 C43 H36 108.9 . . ?
C44 C43 H36 108.9 . . ?
C42 C43 H37 108.9 . . ?
C44 C43 H37 108.9 . . ?
H36 C43 H37 107.7 . . ?
C45 C44 C43 113.09(12) . . ?
C45 C44 H38 109.0 . . ?
C43 C44 H38 109.0 . . ?
C45 C44 H39 109.0 . . ?
C43 C44 H39 109.0 . . ?
H38 C44 H39 107.8 . . ?
C44 C45 H40 109.5 . . ?
C44 C45 H41 109.5 . . ?
H40 C45 H41 109.5 . . ?
C44 C45 H42 109.5 . . ?
H40 C45 H42 109.5 . . ?
H41 C45 H42 109.5 . . ?
C13 O3 C46 116.94(9) . . ?
O3 C46 C47 110.26(10) . . ?
O3 C46 H43 109.6 . . ?
C47 C46 H43 109.6 . . ?
O3 C46 H44 109.6 . . ?
C47 C46 H44 109.6 . . ?
H43 C46 H44 108.1 . . ?
C46 C47 C48 108.90(10) . . ?
C46 C47 H45 109.9 . . ?
C48 C47 H45 109.9 . . ?
C46 C47 H46 109.9 . . ?
C48 C47 H46 109.9 . . ?
H45 C47 H46 108.3 . . ?
C49 C48 C47 114.89(12) . . ?
C49 C48 H47 108.5 . . ?
C47 C48 H47 108.5 . . ?
C49 C48 H48 108.5 . . ?
C47 C48 H48 108.5 . . ?
H47 C48 H48 107.5 . . ?
C50 C49 C48 111.66(13) . . ?
C50 C49 H49 109.3 . . ?
C48 C49 H49 109.3 . . ?
C50 C49 H50 109.3 . . ?
C48 C49 H50 109.3 . . ?
H49 C49 H50 107.9 . . ?
C49 C50 H51 109.5 . . ?
C49 C50 H52 109.5 . . ?
H51 C50 H52 109.5 . . ?
C49 C50 H53 109.5 . . ?
H51 C50 H53 109.5 . . ?
H52 C50 H53 109.5 . . ?
C16 O4 C51 118.83(9) . . ?
O4 C51 C52 107.06(10) . . ?
O4 C51 H54 110.3 . . ?
C52 C51 H54 110.3 . . ?
O4 C51 H55 110.3 . . ?
C52 C51 H55 110.3 . . ?
H54 C51 H55 108.6 . . ?
C51 C52 C53 112.86(11) . . ?
C51 C52 H56 109.0 . . ?
C53 C52 H56 109.0 . . ?
C51 C52 H57 109.0 . . ?
C53 C52 H57 109.0 . . ?
H56 C52 H57 107.8 . . ?
C54 C53 C52 113.52(11) . . ?
C54 C53 H58 108.9 . . ?
C52 C53 H58 108.9 . . ?
C54 C53 H59 108.9 . . ?
C52 C53 H59 108.9 . . ?
H58 C53 H59 107.7 . . ?
C53 C54 C55 114.08(12) . . ?
C53 C54 H60 108.7 . . ?
C55 C54 H60 108.7 . . ?
C53 C54 H61 108.7 . . ?
C55 C54 H61 108.7 . . ?
H60 C54 H61 107.6 . . ?
C54 C55 H62 109.5 . . ?
C54 C55 H63 109.5 . . ?
H62 C55 H63 109.5 . . ?
C54 C55 H64 109.5 . . ?
H62 C55 H64 109.5 . . ?
H63 C55 H64 109.5 . . ?
C19 O5 C56 117.61(9) . . ?
O5 C56 C57 107.84(10) . . ?
O5 C56 H65 110.1 . . ?
C57 C56 H65 110.1 . . ?
O5 C56 H66 110.1 . . ?
C57 C56 H66 110.1 . . ?
H65 C56 H66 108.5 . . ?
C56 C57 C58 111.41(11) . . ?
C56 C57 H67 109.3 . . ?
C58 C57 H67 109.3 . . ?
C56 C57 H68 109.3 . . ?
C58 C57 H68 109.3 . . ?
H67 C57 H68 108.0 . . ?
C57 C58 C59 113.90(12) . . ?
C57 C58 H69 108.8 . . ?
C59 C58 H69 108.8 . . ?
C57 C58 H70 108.8 . . ?
C59 C58 H70 108.8 . . ?
H69 C58 H70 107.7 . . ?
C60 C59 C58 113.79(13) . . ?
C60 C59 H71 108.8 . . ?
C58 C59 H71 108.8 . . ?
C60 C59 H72 108.8 . . ?
C58 C59 H72 108.8 . . ?
H71 C59 H72 107.7 . . ?
C59 C60 H73 109.5 . . ?
C59 C60 H74 109.5 . . ?
H73 C60 H74 109.5 . . ?
C59 C60 H75 109.5 . . ?
H73 C60 H75 109.5 . . ?
H74 C60 H75 109.5 . . ?
C22 O6 C61 116.84(9) . . ?
O6 C61 C62 108.94(9) . . ?
O6 C61 H76 109.9 . . ?
C62 C61 H76 109.9 . . ?
O6 C61 H77 109.9 . . ?
C62 C61 H77 109.9 . . ?
H76 C61 H77 108.3 . . ?
C61 C62 C63 110.71(10) . . ?
C61 C62 H78 109.5 . . ?
C63 C62 H78 109.5 . . ?
C61 C62 H79 109.5 . . ?
C63 C62 H79 109.5 . . ?
H78 C62 H79 108.1 . . ?
C62 C63 C64 114.03(10) . . ?
C62 C63 H80 108.7 . . ?
C64 C63 H80 108.7 . . ?
C62 C63 H81 108.7 . . ?
C64 C63 H81 108.7 . . ?
H80 C63 H81 107.6 . . ?
C65 C64 C63 112.85(11) . . ?
C65 C64 H82 109.0 . . ?
C63 C64 H82 109.0 . . ?
C65 C64 H83 109.0 . . ?
C63 C64 H83 109.0 . . ?
H82 C64 H83 107.8 . . ?
C64 C65 H84 109.5 . . ?
C64 C65 H85 109.5 . . ?
H84 C65 H85 109.5 . . ?
C64 C65 H86 109.5 . . ?
H84 C65 H86 109.5 . . ?
H85 C65 H86 109.5 . . ?
C25 O7 C66 116.49(9) . . ?
O7 C66 C67 108.97(10) . . ?
O7 C66 H87 109.9 . . ?
C67 C66 H87 109.9 . . ?
O7 C66 H88 109.9 . . ?
C67 C66 H88 109.9 . . ?
H87 C66 H88 108.3 . . ?
C66 C67 C68 114.65(12) . . ?
C66 C67 H89 108.6 . . ?
C68 C67 H89 108.6 . . ?
C66 C67 H90 108.6 . . ?
C68 C67 H90 108.6 . . ?
H89 C67 H90 107.6 . . ?
C67 C68 C69 111.89(13) . . ?
C67 C68 H91 109.2 . . ?
C69 C68 H91 109.2 . . ?
C67 C68 H92 109.2 . . ?
C69 C68 H92 109.2 . . ?
H91 C68 H92 107.9 . . ?
C70 C69 C68 113.25(16) . . ?
C70 C69 H93 108.9 . . ?
C68 C69 H93 108.9 . . ?
C70 C69 H94 108.9 . . ?
C68 C69 H94 108.9 . . ?
H93 C69 H94 107.7 . . ?
C69 C70 H95 109.5 . . ?
C69 C70 H96 109.5 . . ?
H95 C70 H96 109.5 . . ?
C69 C70 H97 109.5 . . ?
H95 C70 H97 109.5 . . ?
H96 C70 H97 109.5 . . ?
C28 O8 C71 118.34(9) . . ?
O8 C71 C72 107.68(10) . . ?
O8 C71 H98 110.2 . . ?
C72 C71 H98 110.2 . . ?
O8 C71 H99 110.2 . . ?
C72 C71 H99 110.2 . . ?
H98 C71 H99 108.5 . . ?
C71 C72 C73 112.37(11) . . ?
C71 C72 H100 109.1 . . ?
C73 C72 H100 109.1 . . ?
C71 C72 H101 109.1 . . ?
C73 C72 H101 109.1 . . ?
H100 C72 H101 107.9 . . ?
C72 C73 C74 113.45(12) . . ?
C72 C73 H102 108.9 . . ?
C74 C73 H102 108.9 . . ?
C72 C73 H103 108.9 . . ?
C74 C73 H103 108.9 . . ?
H102 C73 H103 107.7 . . ?
C75 C74 C73 112.76(13) . . ?
C75 C74 H104 109.0 . . ?
C73 C74 H104 109.0 . . ?
C75 C74 H105 109.0 . . ?
C73 C74 H105 109.0 . . ?
H104 C74 H105 107.8 . . ?
C74 C75 H106 109.5 . . ?
C74 C75 H107 109.5 . . ?
H106 C75 H107 109.5 . . ?
C74 C75 H108 109.5 . . ?
H106 C75 H108 109.5 . . ?
H107 C75 H108 109.5 . . ?
C31 O9 C76 118.26(9) . . ?
O9 C76 C77 106.77(10) . . ?
O9 C76 H109 110.4 . . ?
C77 C76 H109 110.4 . . ?
O9 C76 H110 110.4 . . ?
C77 C76 H110 110.4 . . ?
H109 C76 H110 108.6 . . ?
C76 C77 C78 113.79(11) . . ?
C76 C77 H111 108.8 . . ?
C78 C77 H111 108.8 . . ?
C76 C77 H112 108.8 . . ?
C78 C77 H112 108.8 . . ?
H111 C77 H112 107.7 . . ?
C79 C78 C77 114.56(12) . . ?
C79 C78 H113 108.6 . . ?
C77 C78 H113 108.6 . . ?
C79 C78 H114 108.6 . . ?
C77 C78 H114 108.6 . . ?
H113 C78 H114 107.6 . . ?
C78 C79 C80 112.95(13) . . ?
C78 C79 H115 109.0 . . ?
C80 C79 H115 109.0 . . ?
C78 C79 H116 109.0 . . ?
C80 C79 H116 109.0 . . ?
H115 C79 H116 107.8 . . ?
C79 C80 H117 109.5 . . ?
C79 C80 H118 109.5 . . ?
H117 C80 H118 109.5 . . ?
C79 C80 H119 109.5 . . ?
H117 C80 H119 109.5 . . ?
H118 C80 H119 109.5 . . ?
C86 O10 C34 117.7(6) . . ?
C34 O10 C81 115.93(19) . . ?
O10 C81 C82 107.6(4) . . ?
O10 C81 H120 110.2 . . ?
C82 C81 H120 110.2 . . ?
O10 C81 H121 110.2 . . ?
C82 C81 H121 110.2 . . ?
H120 C81 H121 108.5 . . ?
C81 C82 C83 114.8(2) . . ?
C81 C82 H122 108.6 . . ?
C83 C82 H122 108.6 . . ?
C81 C82 H123 108.6 . . ?
C83 C82 H123 108.6 . . ?
H122 C82 H123 107.5 . . ?
C82 C83 C84 113.38(16) . . ?
C82 C83 H124 108.9 . . ?
C84 C83 H124 108.9 . . ?
C82 C83 H125 108.9 . . ?
C84 C83 H125 108.9 . . ?
H124 C83 H125 107.7 . . ?
C85 C84 C83 113.3(2) . . ?
C85 C84 H126 108.9 . . ?
C83 C84 H126 108.9 . . ?
C85 C84 H127 108.9 . . ?
C83 C84 H127 108.9 . . ?
H126 C84 H127 107.7 . . ?
C84 C85 H128 109.5 . . ?
C84 C85 H129 109.5 . . ?
H128 C85 H129 109.5 . . ?
C84 C85 H130 109.5 . . ?
H128 C85 H130 109.5 . . ?
H129 C85 H130 109.5 . . ?
O10 C86 C87 115.1(13) . . ?
O10 C86 H131 108.5 . . ?
C87 C86 H131 108.5 . . ?
O10 C86 H132 108.5 . . ?
C87 C86 H132 108.5 . . ?
H131 C86 H132 107.5 . . ?
C86 C87 C88 115.2(11) . . ?
C86 C87 H133 108.5 . . ?
C88 C87 H133 108.5 . . ?
C86 C87 H134 108.5 . . ?
C88 C87 H134 108.5 . . ?
H133 C87 H134 107.5 . . ?
C87 C88 C89 109.4(8) . . ?
C87 C88 H135 109.8 . . ?
C89 C88 H135 109.8 . . ?
C87 C88 H136 109.8 . . ?
C89 C88 H136 109.8 . . ?
H135 C88 H136 108.2 . . ?
C90 C89 C88 109.9(11) . . ?
C90 C89 H137 109.7 . . ?
C88 C89 H137 109.7 . . ?
C90 C89 H138 109.7 . . ?
C88 C89 H138 109.7 . . ?
H137 C89 H138 108.2 . . ?
C89 C90 H139 109.5 . . ?
C89 C90 H140 109.5 . . ?
H139 C90 H140 109.5 . . ?
C89 C90 H141 109.5 . . ?
H139 C90 H141 109.5 . . ?
H140 C90 H141 109.5 . . ?
C92 C91 H142 109.5 . . ?
C92 C91 H143 109.5 . . ?
H142 C91 H143 109.5 . . ?
C92 C91 H144 109.5 . . ?
H142 C91 H144 109.5 . . ?
H143 C91 H144 109.5 . . ?
C93 C92 C91 113.90(14) . . ?
C93 C92 H145 108.8 . . ?
C91 C92 H145 108.8 . . ?
C93 C92 H146 108.8 . . ?
C91 C92 H146 108.8 . . ?
H145 C92 H146 107.7 . . ?
C94 C93 C92 112.83(12) . . ?
C94 C93 H147 109.0 . . ?
C92 C93 H147 109.0 . . ?
C94 C93 H148 109.0 . . ?
C92 C93 H148 109.0 . . ?
H147 C93 H148 107.8 . . ?
C95 C94 C93 114.55(12) . . ?
C95 C94 H149 108.6 . . ?
C93 C94 H149 108.6 . . ?
C95 C94 H150 108.6 . . ?
C93 C94 H150 108.6 . . ?
H149 C94 H150 107.6 . . ?
C94 C95 C96 113.74(14) . . ?
C94 C95 H151 108.8 . . ?
C96 C95 H151 108.8 . . ?
C94 C95 H152 108.8 . . ?
C96 C95 H152 108.8 . . ?
H151 C95 H152 107.7 . . ?
C95 C96 H153 109.5 . . ?
C95 C96 H154 109.5 . . ?
H153 C96 H154 109.5 . . ?
C95 C96 H155 109.5 . . ?
H153 C96 H155 109.5 . . ?
H154 C96 H155 109.5 . . ?

loop_
_geom_bond_atom_site_label_1
_geom_bond_atom_site_label_2
_geom_bond_distance
_geom_bond_site_symmetry_2
_geom_bond_publ_flag
C1 C6 1.5184(17) . ?
C1 C33 1.5190(17) . ?
C1 H1 0.9900 . ?
C1 H2 0.9900 . ?
C2 C12 1.5170(16) . ?
C2 C9 1.5189(17) . ?
C2 H3 0.9900 . ?
C2 H4 0.9900 . ?
C3 C15 1.5159(16) . ?
C3 C18 1.5172(16) . ?
C3 H5 0.9900 . ?
C3 H6 0.9900 . ?
C4 C24 1.5150(17) . ?
C4 C21 1.5185(16) . ?
C4 H7 0.9900 . ?
C4 H8 0.9900 . ?
C5 C27 1.5179(17) . ?
C5 C30 1.5193(17) . ?
C5 H9 0.9900 . ?
C5 H10 0.9900 . ?
C6 C11 1.3908(17) . ?
C6 C7 1.4002(17) . ?
C7 O1 1.3807(15) . ?
C7 C8 1.3916(18) . ?
C8 C9 1.3904(17) . ?
C8 H11 0.9500 . ?
C9 C10 1.3982(17) . ?
C10 O2 1.3840(14) . ?
C10 C11 1.3957(17) . ?
C11 H12 0.9500 . ?
C12 C17 1.3967(17) . ?
C12 C13 1.3996(17) . ?
C13 O3 1.3827(14) . ?
C13 C14 1.3930(17) . ?
C14 C15 1.3908(17) . ?
C14 H13 0.9500 . ?
C15 C16 1.3943(17) . ?
C16 O4 1.3809(14) . ?
C16 C17 1.3910(17) . ?
C17 H14 0.9500 . ?
C18 C23 1.3902(17) . ?
C18 C19 1.3914(17) . ?
C19 O5 1.3841(14) . ?
C19 C20 1.3954(17) . ?
C20 C21 1.3931(17) . ?
C20 H15 0.9500 . ?
C21 C22 1.3927(17) . ?
C22 O6 1.3848(14) . ?
C22 C23 1.3919(17) . ?
C23 H16 0.9500 . ?
C24 C29 1.3924(17) . ?
C24 C25 1.3961(17) . ?
C25 O7 1.3872(14) . ?
C25 C26 1.3904(18) . ?
C26 C27 1.3910(17) . ?
C26 H17 0.9500 . ?
C27 C28 1.3947(17) . ?
C28 O8 1.3792(14) . ?
C28 C29 1.3898(18) . ?
C29 H18 0.9500 . ?
C30 C35 1.3873(17) . ?
C30 C31 1.3975(17) . ?
C31 O9 1.3790(15) . ?
C31 C32 1.3924(18) . ?
C32 C33 1.3951(17) . ?
C32 H19 0.9500 . ?
C33 C34 1.3991(18) . ?
C34 O10 1.3798(15) . ?
C34 C35 1.3932(18) . ?
C35 H20 0.9500 . ?
O1 C36 1.4319(15) . ?
C36 C37 1.5111(17) . ?
C36 H21 0.9900 . ?
C36 H22 0.9900 . ?
C37 C38 1.5247(17) . ?
C37 H23 0.9900 . ?
C37 H24 0.9900 . ?
C38 C39 1.5194(18) . ?
C38 H25 0.9900 . ?
C38 H26 0.9900 . ?
C39 C40 1.5229(19) . ?
C39 H27 0.9900 . ?
C39 H28 0.9900 . ?
C40 H29 0.9800 . ?
C40 H30 0.9800 . ?
C40 H31 0.9800 . ?
O2 C41 1.4300(14) . ?
C41 C42 1.5155(18) . ?
C41 H32 0.9900 . ?
C41 H33 0.9900 . ?
C42 C43 1.5277(19) . ?
C42 H34 0.9900 . ?
C42 H35 0.9900 . ?
C43 C44 1.5291(18) . ?
C43 H36 0.9900 . ?
C43 H37 0.9900 . ?
C44 C45 1.517(2) . ?
C44 H38 0.9900 . ?
C44 H39 0.9900 . ?
C45 H40 0.9800 . ?
C45 H41 0.9800 . ?
C45 H42 0.9800 . ?
O3 C46 1.4256(14) . ?
C46 C47 1.5091(17) . ?
C46 H43 0.9900 . ?
C46 H44 0.9900 . ?
C47 C48 1.5221(18) . ?
C47 H45 0.9900 . ?
C47 H46 0.9900 . ?
C48 C49 1.5202(18) . ?
C48 H47 0.9900 . ?
C48 H48 0.9900 . ?
C49 C50 1.519(2) . ?
C49 H49 0.9900 . ?
C49 H50 0.9900 . ?
C50 H51 0.9800 . ?
C50 H52 0.9800 . ?
C50 H53 0.9800 . ?
O4 C51 1.4202(15) . ?
C51 C52 1.5085(17) . ?
C51 H54 0.9900 . ?
C51 H55 0.9900 . ?
C52 C53 1.5153(18) . ?
C52 H56 0.9900 . ?
C52 H57 0.9900 . ?
C53 C54 1.5107(19) . ?
C53 H58 0.9900 . ?
C53 H59 0.9900 . ?
C54 C55 1.5127(19) . ?
C54 H60 0.9900 . ?
C54 H61 0.9900 . ?
C55 H62 0.9800 . ?
C55 H63 0.9800 . ?
C55 H64 0.9800 . ?
O5 C56 1.4190(15) . ?
C56 C57 1.5146(17) . ?
C56 H65 0.9900 . ?
C56 H66 0.9900 . ?
C57 C58 1.5252(18) . ?
C57 H67 0.9900 . ?
C57 H68 0.9900 . ?
C58 C59 1.5348(18) . ?
C58 H69 0.9900 . ?
C58 H70 0.9900 . ?
C59 C60 1.514(2) . ?
C59 H71 0.9900 . ?
C59 H72 0.9900 . ?
C60 H73 0.9800 . ?
C60 H74 0.9800 . ?
C60 H75 0.9800 . ?
O6 C61 1.4286(14) . ?
C61 C62 1.5137(16) . ?
C61 H76 0.9900 . ?
C61 H77 0.9900 . ?
C62 C63 1.5249(17) . ?
C62 H78 0.9900 . ?
C62 H79 0.9900 . ?
C63 C64 1.5277(17) . ?
C63 H80 0.9900 . ?
C63 H81 0.9900 . ?
C64 C65 1.5225(19) . ?
C64 H82 0.9900 . ?
C64 H83 0.9900 . ?
C65 H84 0.9800 . ?
C65 H85 0.9800 . ?
C65 H86 0.9800 . ?
O7 C66 1.4230(15) . ?
C66 C67 1.5118(17) . ?
C66 H87 0.9900 . ?
C66 H88 0.9900 . ?
C67 C68 1.512(2) . ?
C67 H89 0.9900 . ?
C67 H90 0.9900 . ?
C68 C69 1.5297(19) . ?
C68 H91 0.9900 . ?
C68 H92 0.9900 . ?
C69 C70 1.509(3) . ?
C69 H93 0.9900 . ?
C69 H94 0.9900 . ?
C70 H95 0.9800 . ?
C70 H96 0.9800 . ?
C70 H97 0.9800 . ?
O8 C71 1.4276(15) . ?
C71 C72 1.5128(17) . ?
C71 H98 0.9900 . ?
C71 H99 0.9900 . ?
C72 C73 1.5217(18) . ?
C72 H100 0.9900 . ?
C72 H101 0.9900 . ?
C73 C74 1.5255(18) . ?
C73 H102 0.9900 . ?
C73 H103 0.9900 . ?
C74 C75 1.524(2) . ?
C74 H104 0.9900 . ?
C74 H105 0.9900 . ?
C75 H106 0.9800 . ?
C75 H107 0.9800 . ?
C75 H108 0.9800 . ?
O9 C76 1.4222(15) . ?
C76 C77 1.5117(18) . ?
C76 H109 0.9900 . ?
C76 H110 0.9900 . ?
C77 C78 1.5219(18) . ?
C77 H111 0.9900 . ?
C77 H112 0.9900 . ?
C78 C79 1.513(2) . ?
C78 H113 0.9900 . ?
C78 H114 0.9900 . ?
C79 C80 1.530(2) . ?
C79 H115 0.9900 . ?
C79 H116 0.9900 . ?
C80 H117 0.9800 . ?
C80 H118 0.9800 . ?
C80 H119 0.9800 . ?
O10 C86 1.37(2) . ?
O10 C81 1.450(6) . ?
C81 C82 1.510(4) . ?
C81 H120 0.9900 . ?
C81 H121 0.9900 . ?
C82 C83 1.512(3) . ?
C82 H122 0.9900 . ?
C82 H123 0.9900 . ?
C83 C84 1.526(3) . ?
C83 H124 0.9900 . ?
C83 H125 0.9900 . ?
C84 C85 1.494(4) . ?
C84 H126 0.9900 . ?
C84 H127 0.9900 . ?
C85 H128 0.9800 . ?
C85 H129 0.9800 . ?
C85 H130 0.9800 . ?
C86 C87 1.488(13) . ?
C86 H131 0.9900 . ?
C86 H132 0.9900 . ?
C87 C88 1.496(10) . ?
C87 H133 0.9900 . ?
C87 H134 0.9900 . ?
C88 C89 1.547(11) . ?
C88 H135 0.9900 . ?
C88 H136 0.9900 . ?
C89 C90 1.425(12) . ?
C89 H137 0.9900 . ?
C89 H138 0.9900 . ?
C90 H139 0.9800 . ?
C90 H140 0.9800 . ?
C90 H141 0.9800 . ?
C91 C92 1.518(2) . ?
C91 H142 0.9800 . ?
C91 H143 0.9800 . ?
C91 H144 0.9800 . ?
C92 C93 1.515(2) . ?
C92 H145 0.9900 . ?
C92 H146 0.9900 . ?
C93 C94 1.5121(19) . ?
C93 H147 0.9900 . ?
C93 H148 0.9900 . ?
C94 C95 1.501(2) . ?
C94 H149 0.9900 . ?
C94 H150 0.9900 . ?
C95 C96 1.512(2) . ?
C95 H151 0.9900 . ?
C95 H152 0.9900 . ?
C96 H153 0.9800 . ?
C96 H154 0.9800 . ?
C96 H155 0.9800 . ?

loop_
_geom_torsion_atom_site_label_1
_geom_torsion_atom_site_label_2
_geom_torsion_atom_site_label_3
_geom_torsion_atom_site_label_4
_geom_torsion
_geom_torsion_site_symmetry_1
_geom_torsion_site_symmetry_2
_geom_torsion_site_symmetry_3
_geom_torsion_site_symmetry_4
_geom_torsion_publ_flag
C33 C1 C6 C11 -88.21(13) . . . . ?
C33 C1 C6 C7 87.42(13) . . . . ?
C11 C6 C7 O1 179.55(10) . . . . ?
C1 C6 C7 O1 3.84(16) . . . . ?
C11 C6 C7 C8 -0.04(17) . . . . ?
C1 C6 C7 C8 -175.75(11) . . . . ?
O1 C7 C8 C9 -177.69(10) . . . . ?
C6 C7 C8 C9 1.87(17) . . . . ?
C7 C8 C9 C10 -1.86(17) . . . . ?
C7 C8 C9 C2 177.08(10) . . . . ?
C12 C2 C9 C8 -81.17(13) . . . . ?
C12 C2 C9 C10 97.72(13) . . . . ?
C8 C9 C10 O2 179.50(9) . . . . ?
C2 C9 C10 O2 0.59(16) . . . . ?
C8 C9 C10 C11 0.05(17) . . . . ?
C2 C9 C10 C11 -178.86(10) . . . . ?
C7 C6 C11 C10 -1.76(17) . . . . ?
C1 C6 C11 C10 174.00(11) . . . . ?
O2 C10 C11 C6 -177.64(10) . . . . ?
C9 C10 C11 C6 1.78(18) . . . . ?
C9 C2 C12 C17 -96.47(13) . . . . ?
C9 C2 C12 C13 82.72(13) . . . . ?
C17 C12 C13 O3 -176.94(10) . . . . ?
C2 C12 C13 O3 3.85(16) . . . . ?
C17 C12 C13 C14 1.28(17) . . . . ?
C2 C12 C13 C14 -177.93(10) . . . . ?
O3 C13 C14 C15 176.62(10) . . . . ?
C12 C13 C14 C15 -1.48(17) . . . . ?
C13 C14 C15 C16 0.50(17) . . . . ?
C13 C14 C15 C3 -179.64(10) . . . . ?
C18 C3 C15 C14 -91.08(13) . . . . ?
C18 C3 C15 C16 88.77(13) . . . . ?
C14 C15 C16 O4 -178.54(10) . . . . ?
C3 C15 C16 O4 1.61(16) . . . . ?
C14 C15 C16 C17 0.63(17) . . . . ?
C3 C15 C16 C17 -179.23(10) . . . . ?
O4 C16 C17 C12 178.29(11) . . . . ?
C15 C16 C17 C12 -0.80(18) . . . . ?
C13 C12 C17 C16 -0.17(17) . . . . ?
C2 C12 C17 C16 179.05(10) . . . . ?
C15 C3 C18 C23 -83.09(13) . . . . ?
C15 C3 C18 C19 95.50(13) . . . . ?
C23 C18 C19 O5 178.16(10) . . . . ?
C3 C18 C19 O5 -0.44(16) . . . . ?
C23 C18 C19 C20 -1.35(17) . . . . ?
C3 C18 C19 C20 -179.96(10) . . . . ?
O5 C19 C20 C21 -177.41(10) . . . . ?
C18 C19 C20 C21 2.07(18) . . . . ?
C19 C20 C21 C22 -0.95(17) . . . . ?
C19 C20 C21 C4 174.51(10) . . . . ?
C24 C4 C21 C22 87.60(13) . . . . ?
C24 C4 C21 C20 -87.76(13) . . . . ?
C20 C21 C22 O6 -179.95(10) . . . . ?
C4 C21 C22 O6 4.62(16) . . . . ?
C20 C21 C22 C23 -0.84(17) . . . . ?
C4 C21 C22 C23 -176.27(10) . . . . ?
C19 C18 C23 C22 -0.44(17) . . . . ?
C3 C18 C23 C22 178.19(10) . . . . ?
O6 C22 C23 C18 -179.40(10) . . . . ?
C21 C22 C23 C18 1.56(17) . . . . ?
C21 C4 C24 C29 -84.65(13) . . . . ?
C21 C4 C24 C25 91.46(13) . . . . ?
C29 C24 C25 O7 -179.54(10) . . . . ?
C4 C24 C25 O7 4.30(16) . . . . ?
C29 C24 C25 C26 -0.19(17) . . . . ?
C4 C24 C25 C26 -176.35(10) . . . . ?
O7 C25 C26 C27 -179.39(10) . . . . ?
C24 C25 C26 C27 1.31(17) . . . . ?
C25 C26 C27 C28 -0.61(17) . . . . ?
C25 C26 C27 C5 179.69(11) . . . . ?
C30 C5 C27 C26 -95.69(13) . . . . ?
C30 C5 C27 C28 84.62(14) . . . . ?
C26 C27 C28 O8 178.33(10) . . . . ?
C5 C27 C28 O8 -1.96(16) . . . . ?
C26 C27 C28 C29 -1.20(17) . . . . ?
C5 C27 C28 C29 178.51(11) . . . . ?
O8 C28 C29 C24 -177.14(11) . . . . ?
C27 C28 C29 C24 2.35(17) . . . . ?
C25 C24 C29 C28 -1.63(17) . . . . ?
C4 C24 C29 C28 174.60(10) . . . . ?
C27 C5 C30 C35 -95.86(13) . . . . ?
C27 C5 C30 C31 85.59(14) . . . . ?
C35 C30 C31 O9 -179.13(10) . . . . ?
C5 C30 C31 O9 -0.54(17) . . . . ?
C35 C30 C31 C32 0.45(18) . . . . ?
C5 C30 C31 C32 179.03(11) . . . . ?
O9 C31 C32 C33 -179.74(11) . . . . ?
C30 C31 C32 C33 0.73(18) . . . . ?
C31 C32 C33 C34 -1.39(18) . . . . ?
C31 C32 C33 C1 175.21(11) . . . . ?
C6 C1 C33 C32 -87.68(13) . . . . ?
C6 C1 C33 C34 88.79(14) . . . . ?
C32 C33 C34 O10 179.11(10) . . . . ?
C1 C33 C34 O10 2.57(17) . . . . ?
C32 C33 C34 C35 0.90(18) . . . . ?
C1 C33 C34 C35 -175.64(11) . . . . ?
C31 C30 C35 C34 -0.94(18) . . . . ?
C5 C30 C35 C34 -179.52(11) . . . . ?
O10 C34 C35 C30 -177.86(11) . . . . ?
C33 C34 C35 C30 0.26(18) . . . . ?
C8 C7 O1 C36 6.28(16) . . . . ?
C6 C7 O1 C36 -173.30(10) . . . . ?
C7 O1 C36 C37 176.46(9) . . . . ?
O1 C36 C37 C38 -179.67(9) . . . . ?
C36 C37 C38 C39 -174.00(10) . . . . ?
C37 C38 C39 C40 -177.31(11) . . . . ?
C11 C10 O2 C41 -13.39(16) . . . . ?
C9 C10 O2 C41 167.17(10) . . . . ?
C10 O2 C41 C42 -176.81(10) . . . . ?
O2 C41 C42 C43 -76.42(13) . . . . ?
C41 C42 C43 C44 -70.88(14) . . . . ?
C42 C43 C44 C45 -176.01(12) . . . . ?
C14 C13 O3 C46 7.61(16) . . . . ?
C12 C13 O3 C46 -174.23(10) . . . . ?
C13 O3 C46 C47 -169.99(10) . . . . ?
O3 C46 C47 C48 -177.48(10) . . . . ?
C46 C47 C48 C49 -174.31(11) . . . . ?
C47 C48 C49 C50 -178.59(12) . . . . ?
C17 C16 O4 C51 3.58(17) . . . . ?
C15 C16 O4 C51 -177.29(10) . . . . ?
C16 O4 C51 C52 -179.46(10) . . . . ?
O4 C51 C52 C53 178.04(11) . . . . ?
C51 C52 C53 C54 175.04(12) . . . . ?
C52 C53 C54 C55 -175.83(12) . . . . ?
C18 C19 O5 C56 169.50(10) . . . . ?
C20 C19 O5 C56 -11.00(17) . . . . ?
C19 O5 C56 C57 -175.47(10) . . . . ?
O5 C56 C57 C58 172.93(11) . . . . ?
C56 C57 C58 C59 -178.49(12) . . . . ?
C57 C58 C59 C60 -67.76(17) . . . . ?
C23 C22 O6 C61 9.64(16) . . . . ?
C21 C22 O6 C61 -171.28(10) . . . . ?
C22 O6 C61 C62 175.97(9) . . . . ?
O6 C61 C62 C63 -173.60(10) . . . . ?
C61 C62 C63 C64 -179.33(11) . . . . ?
C62 C63 C64 C65 -179.60(11) . . . . ?
C26 C25 O7 C66 3.34(16) . . . . ?
C24 C25 O7 C66 -177.34(10) . . . . ?
C25 O7 C66 C67 177.53(10) . . . . ?
O7 C66 C67 C68 66.53(15) . . . . ?
C66 C67 C68 C69 167.06(11) . . . . ?
C67 C68 C69 C70 175.53(14) . . . . ?
C29 C28 O8 C71 5.01(17) . . . . ?
C27 C28 O8 C71 -174.51(10) . . . . ?
C28 O8 C71 C72 166.33(10) . . . . ?
O8 C71 C72 C73 176.25(10) . . . . ?
C71 C72 C73 C74 -174.09(11) . . . . ?
C72 C73 C74 C75 172.32(12) . . . . ?
C32 C31 O9 C76 -0.57(17) . . . . ?
C30 C31 O9 C76 178.99(10) . . . . ?
C31 O9 C76 C77 175.01(10) . . . . ?
O9 C76 C77 C78 174.41(11) . . . . ?
C76 C77 C78 C79 -81.60(16) . . . . ?
C77 C78 C79 C80 -177.67(14) . . . . ?
C35 C34 O10 C86 -42.7(8) . . . . ?
C33 C34 O10 C86 139.1(8) . . . . ?
C35 C34 O10 C81 -26.5(3) . . . . ?
C33 C34 O10 C81 155.4(3) . . . . ?
C34 O10 C81 C82 179.9(2) . . . . ?
O10 C81 C82 C83 57.1(4) . . . . ?
C81 C82 C83 C84 171.6(4) . . . . ?
C82 C83 C84 C85 59.7(3) . . . . ?
C34 O10 C86 C87 -160.2(9) . . . . ?
O10 C86 C87 C88 -46.2(16) . . . . ?
C86 C87 C88 C89 173.4(10) . . . . ?
C87 C88 C89 C90 175.7(10) . . . . ?
C91 C92 C93 C94 178.88(13) . . . . ?
C92 C93 C94 C95 -176.67(13) . . . . ?
C93 C94 C95 C96 -179.44(13) . . . . ?
